data_7707748
loop_
_publ_author_name
'Gruhne, Michael S.'
'Lenz, Tobias'
'R\"osch, Markus'
'Lommel, Marcus'
'Wurzenberger, Maximilian H. H.'
'Klap\"otke, Thomas M'
'Stierstorfer, J\"org'

_publ_section_title
;
 Nitratoethyl-5H-tetrazoles: improving the oxygen balance through
 application of organic nitrates in energetic coordination compounds.
;
_journal_issue 31
_journal_name_full 'Dalton transactions (Cambridge, England : 2003)'
_journal_page_first 10811
_journal_page_last 10825
_journal_paper_doi 10.1039/d1dt01898a
_journal_volume 50
_journal_year 2021
_chemical_formula_moiety 'C24 H24 Cu N26 O28'
_chemical_formula_sum 'C24 H24 Cu N26 O28'
_chemical_formula_weight 1188.23
_chemical_name_common 'trinitroresorcinato tetrakis(1-nitratoethyl-5H-tetrazole) copper(II)'
_chemical_name_systematic 'trinitroresorcinato tetrakis(1-nitratoethyl-5H-tetrazole) copper(II)'
_space_group_IT_number 2
_space_group_name_Hall '-P 1'
_space_group_name_H-M_alt 'P -1'
_symmetry_cell_setting triclinic
_symmetry_Int_Tables_number 2
_symmetry_space_group_name_Hall '-P 1'
_symmetry_space_group_name_H-M 'P -1'
_atom_sites_solution_hydrogens geom
_atom_sites_solution_primary dual
_audit_creation_date 2021-02-24
_audit_creation_method
;
Olex2 1.3
(compiled 2020.11.12 svn.r5f609507 for OlexSys, GUI svn.r6272)
;
_audit_update_record
;
2021-05-17 deposited with the CCDC.	2021-06-29 downloaded from the CCDC.
;
_cell_angle_alpha 88.113(5)
_cell_angle_beta 69.868(7)
_cell_angle_gamma 66.507(7)
_cell_formula_units_Z 1
_cell_length_a 8.9977(6)
_cell_length_b 10.9877(7)
_cell_length_c 12.9353(9)
_cell_measurement_reflns_used 2524
_cell_measurement_temperature 101
_cell_measurement_theta_max 28.2850
_cell_measurement_theta_min 2.6110
_cell_volume 1093.07(15)
_computing_cell_refinement 'CrysAlisPro 1.171.40.84a (Rigaku OD, 2020)'
_computing_data_collection 'CrysAlisPro 1.171.40.84a (Rigaku OD, 2020)'
_computing_data_reduction 'CrysAlisPro 1.171.40.84a (Rigaku OD, 2020)'
_computing_molecular_graphics 'Diamond 2.1c, Crystal Impact GbR'
_computing_publication_material 'Encifer 1.5.1, CCDC 2014'
_computing_structure_refinement 'SHELXL 2018/3 (Sheldrick, 2015)'
_computing_structure_solution 'SHELXT 2018/2 (Sheldrick, 2018)'
_diffrn_ambient_temperature 101
_diffrn_detector 'CCD plate'
_diffrn_detector_area_resol_mean 15.9809
_diffrn_detector_type Sapphire3
_diffrn_measured_fraction_theta_full 0.991
_diffrn_measured_fraction_theta_max 0.985
_diffrn_measurement_details
;
List of Runs (angles in degrees, time in seconds):

  # Type    Start    End  Width  t~exp~   \w     \q     \k     \f   Frames
#--------------------------------------------------------------------------
  1  \w    -84.00  -4.00   1.00   60.00    --  -15.28 -38.00 120.00   80
  2  \w    -39.00  11.00   1.00   60.00    --  -15.28 -77.00 -90.00   50
  3  \w    -78.00 -12.00   1.00   60.00    --  -15.28 142.00 -18.00   66
  4  \w    -42.00  56.00   1.00   60.00    --  -15.28  19.00 -60.00   98
;
_diffrn_measurement_device 'four-circle diffractometer'
_diffrn_measurement_device_type 'Xcalibur, Sapphire3'
_diffrn_measurement_method '\w scans'
_diffrn_orient_matrix_UB_11 0.0509888000
_diffrn_orient_matrix_UB_12 -0.0575543000
_diffrn_orient_matrix_UB_13 -0.0398120000
_diffrn_orient_matrix_UB_21 -0.0035037000
_diffrn_orient_matrix_UB_22 -0.0414050000
_diffrn_orient_matrix_UB_23 0.0432225000
_diffrn_orient_matrix_UB_31 -0.0767116000
_diffrn_orient_matrix_UB_32 -0.0011968000
_diffrn_orient_matrix_UB_33 -0.0029025000
_diffrn_radiation_monochromator graphite
_diffrn_radiation_probe x-ray
_diffrn_radiation_type 'Mo K\a'
_diffrn_radiation_wavelength 0.71073
_diffrn_reflns_av_R_equivalents 0.0253
_diffrn_reflns_av_sigmaI/netI 0.0408
_diffrn_reflns_av_unetI/netI 0.0458
_diffrn_reflns_Laue_measured_fraction_full 0.991
_diffrn_reflns_Laue_measured_fraction_max 0.985
_diffrn_reflns_limit_h_max 11
_diffrn_reflns_limit_h_min -10
_diffrn_reflns_limit_k_max 13
_diffrn_reflns_limit_k_min -13
_diffrn_reflns_limit_l_max 16
_diffrn_reflns_limit_l_min -16
_diffrn_reflns_number 7022
_diffrn_reflns_point_group_measured_fraction_full 0.991
_diffrn_reflns_point_group_measured_fraction_max 0.985
_diffrn_reflns_theta_full 25.242
_diffrn_reflns_theta_max 26.369
_diffrn_reflns_theta_min 2.036
_diffrn_source 'fine-focus sealed X-ray tube'
_exptl_absorpt_coefficient_mu 0.630
_exptl_absorpt_correction_T_max 1.00000
_exptl_absorpt_correction_T_min 0.80745
_exptl_absorpt_correction_type multi-scan
_exptl_absorpt_process_details
;
CrysAlisPro 1.171.40.84a (Rigaku Oxford Diffraction, 2020)
Empirical absorption correction using spherical harmonics,
implemented in SCALE3 ABSPACK scaling algorithm.
;
_exptl_crystal_colour green
_exptl_crystal_density_diffrn 1.805
_exptl_crystal_description block
_exptl_crystal_F_000 603
_exptl_crystal_size_max 0.466
_exptl_crystal_size_mid 0.192
_exptl_crystal_size_min 0.081
_refine_diff_density_max 0.416
_refine_diff_density_min -0.459
_refine_diff_density_rms 0.058
_refine_ls_extinction_method none
_refine_ls_goodness_of_fit_ref 1.029
_refine_ls_hydrogen_treatment constr
_refine_ls_matrix_type full
_refine_ls_number_parameters 435
_refine_ls_number_reflns 4407
_refine_ls_number_restraints 0
_refine_ls_restrained_S_all 1.029
_refine_ls_R_factor_all 0.0547
_refine_ls_R_factor_gt 0.0429
_refine_ls_shift/su_max 0.000
_refine_ls_shift/su_mean 0.000
_refine_ls_structure_factor_coef Fsqd
_refine_ls_weighting_details 'w=1/[\s^2^(Fo^2^)+(0.0446P)^2^+0.6689P] where P=(Fo^2^+2Fc^2^)/3'
_refine_ls_weighting_scheme calc
_refine_ls_wR_factor_gt 0.0984
_refine_ls_wR_factor_ref 0.1062
_reflns_Friedel_coverage 0.000
_reflns_number_gt 3673
_reflns_number_total 4407
_reflns_threshold_expression 'I > 2\s(I)'
_cod_data_source_file d1dt01898a2.cif
_cod_data_source_block qx014
_cod_depositor_comments 'Adding full bibliography for 7707739--7707758.cif.'
_cod_original_cell_volume 1093.07(14)
_cod_database_code 7707748
_shelx_space_group_comment
;
The symmetry employed for this shelxl refinement is uniquely defined
by the following loop, which should always be used as a source of
symmetry information in preference to the above space-group names.
They are only intended as comments.
;
_shelx_estimated_absorpt_t_min 0.758
_shelx_estimated_absorpt_t_max 0.951
_olex2_submission_original_sample_id qx014
_olex2_submission_special_instructions 'No special instructions were received'
_oxdiff_exptl_absorpt_empirical_details
;
Empirical correction (ABSPACK) includes:
- Absorption correction using spherical harmonics
- Frame scaling
;
_oxdiff_exptl_absorpt_empirical_full_max 1.125
_oxdiff_exptl_absorpt_empirical_full_min 0.897

loop_
_space_group_symop_operation_xyz
'x, y, z'
'-x, -y, -z'

loop_
_atom_site_label
_atom_site_type_symbol
_atom_site_fract_x
_atom_site_fract_y
_atom_site_fract_z
_atom_site_U_iso_or_equiv
_atom_site_adp_type
_atom_site_occupancy
_atom_site_site_symmetry_order
_atom_site_calc_flag
_atom_site_refinement_flags_posn
_atom_site_refinement_flags_adp
_atom_site_refinement_flags_occupancy
_atom_site_disorder_assembly
_atom_site_disorder_group
Cu1 Cu 0.500000 0.500000 0.500000 0.02541(13) Uani 1 2 d S . P . .
O7 O 0.4579(2) 0.72848(17) 0.50338(13) 0.0283(4) Uani 1 1 d . . . . .
O4 O 0.6170(2) 0.30343(18) 0.95143(15) 0.0363(4) Uani 1 1 d . . . . .
O1 O -0.1667(2) 0.66802(19) 0.94987(15) 0.0378(4) Uani 1 1 d . . . . .
O2 O -0.1544(3) 0.7298(2) 1.10829(16) 0.0531(6) Uani 1 1 d . . . . .
O8 O 0.6459(3) 0.7359(2) 0.63201(17) 0.0438(5) Uani 1 1 d . . . . .
N4 N 0.2485(3) 0.5699(2) 0.59130(17) 0.0307(5) Uani 1 1 d . . . . .
N10 N 0.6680(3) 0.1701(2) 0.96753(18) 0.0333(5) Uani 1 1 d . . . . .
N1 N 0.0049(3) 0.6853(2) 0.71794(17) 0.0299(5) Uani 1 1 d . . . . .
O5 O 0.8195(3) 0.0989(2) 0.93652(19) 0.0580(6) Uani 1 1 d . . . . .
O11 O 0.9095(3) 1.0371(2) 0.27346(19) 0.0564(6) Uani 1 1 d . . . . .
O3 O -0.1938(3) 0.5502(3) 1.08757(19) 0.0574(6) Uani 1 1 d . . . . .
N9 N 0.5528(3) 0.4924(2) 0.64074(17) 0.0313(5) Uani 1 1 d . . . . .
O6 O 0.5474(3) 0.1422(2) 1.0122(2) 0.0580(6) Uani 1 1 d . . . . .
N3 N 0.1652(3) 0.4900(2) 0.63311(18) 0.0359(5) Uani 1 1 d . . . . .
O13 O 0.5022(3) 1.0018(2) 0.21384(19) 0.0352(7) Uani 0.771(5) 1 d . . P A 1
H13 H 0.530125 0.943266 0.162291 0.053 Uiso 0.771(5) 1 calc R U P A 1
N5 N -0.1717(3) 0.6487(3) 1.05804(19) 0.0430(6) Uani 1 1 d . . . . .
O12 O 0.7404(3) 1.0886(2) 0.1776(2) 0.0586(6) Uani 1 1 d . . . . .
N12 N 0.7885(3) 1.0313(2) 0.2517(2) 0.0430(6) Uani 1 1 d . . . . .
N13 N 0.3357(3) 0.8646(2) 0.3434(2) 0.0392(6) Uani 1 1 d . . . . .
N2 N 0.0179(3) 0.5597(2) 0.70901(19) 0.0382(5) Uani 1 1 d . . . . .
C7 C 0.5304(3) 0.7991(2) 0.44965(18) 0.0224(5) Uani 1 1 d . . . . .
N11 N 0.7440(3) 0.7487(3) 0.5449(2) 0.0469(6) Uani 1 1 d . . . . .
O14 O 0.1999(3) 0.8920(3) 0.4209(2) 0.0708(8) Uani 1 1 d . . . . .
C12A C 0.4786(6) 0.8690(5) 0.3665(4) 0.0191(13) Uiso 0.771(5) 1 d . . P A 1
C8A C 0.6778(6) 0.8189(5) 0.4593(4) 0.0229(13) Uiso 0.771(5) 1 d . . P A 1
C10A C 0.6995(5) 0.9554(4) 0.3119(3) 0.0210(10) Uiso 0.771(5) 1 d . . P A 1
C11A C 0.5577(5) 0.9424(4) 0.2948(3) 0.0214(11) Uiso 0.771(5) 1 d . . P A 1
C2 C -0.1484(3) 0.7908(3) 0.7976(2) 0.0356(6) Uani 1 1 d . . . . .
H2A H -0.253634 0.780746 0.799027 0.043 Uiso 1 1 calc R U . . .
H2B H -0.156475 0.878740 0.772935 0.043 Uiso 1 1 calc R U . . .
C1 C 0.1465(3) 0.6897(3) 0.6444(2) 0.0372(6) Uani 1 1 d . . . . .
H1 H 0.170294 0.766907 0.632196 0.045 Uiso 1 1 calc R U . . .
C3 C -0.1438(4) 0.7877(3) 0.9128(2) 0.0378(6) Uani 1 1 d . . . . .
H3A H -0.031143 0.783197 0.911822 0.045 Uiso 1 1 calc R U . . .
H3B H -0.238507 0.868361 0.962206 0.045 Uiso 1 1 calc R U . . .
C9A C 0.7570(5) 0.8921(4) 0.3941(4) 0.0238(9) Uiso 0.771(5) 1 d . . P A 1
H9A H 0.852189 0.899658 0.405045 0.029 Uiso 0.771(5) 1 calc R U P A 1
C6B C 0.7901(8) 0.3126(7) 0.8747(6) 0.0310(13) Uani 0.5 1 d . . P B 2
H6BA H 0.874266 0.290297 0.912999 0.037 Uiso 0.5 1 calc R U P B 2
H6BB H 0.844366 0.251419 0.804952 0.037 Uiso 0.5 1 calc R U P B 2
C5A C 0.8166(7) 0.3548(7) 0.8099(5) 0.0324(12) Uani 0.5 1 d . . P B 1
H5AA H 0.904368 0.392258 0.795320 0.039 Uiso 0.5 1 calc R U P B 1
H5AB H 0.878479 0.259195 0.779114 0.039 Uiso 0.5 1 calc R U P B 1
C5B C 0.7326(7) 0.4556(6) 0.8523(4) 0.0308(11) Uani 0.5 1 d . . P B 2
H5BA H 0.662521 0.514474 0.923612 0.037 Uiso 0.5 1 calc R U P B 2
H5BB H 0.836188 0.474723 0.816291 0.037 Uiso 0.5 1 calc R U P B 2
C6A C 0.7261(9) 0.3658(7) 0.9320(6) 0.0360(14) Uani 0.5 1 d . . P B 1
H6AA H 0.812354 0.323390 0.967933 0.043 Uiso 0.5 1 calc R U P B 1
H6AB H 0.659303 0.461055 0.963383 0.043 Uiso 0.5 1 calc R U P B 1
N8B N 0.413(3) 0.5611(5) 0.7417(6) 0.051(3) Uani 0.75(6) 1 d . . P B 2
C4A C 0.713(2) 0.410(3) 0.6490(15) 0.026(3) Uani 0.56(6) 1 d . . P B 1
H4A H 0.815203 0.352810 0.590410 0.032 Uiso 0.56(6) 1 calc R U P B 1
N6B N 0.6295(11) 0.4860(8) 0.7810(6) 0.0219(16) Uani 0.5 1 d . . P B 2
N6A N 0.6950(9) 0.4260(6) 0.7526(6) 0.0250(14) Uani 0.5 1 d . . P B 1
N7B N 0.4559(8) 0.5558(9) 0.8240(8) 0.0363(17) Uani 0.5 1 d . . P B 2
N7A N 0.5362(11) 0.5213(8) 0.8057(6) 0.032(2) Uani 0.5 1 d . . P B 1
C12B C 0.497(2) 0.8807(17) 0.3505(14) 0.025(5) Uiso 0.229(5) 1 d . . P A 2
C11B C 0.596(2) 0.9417(13) 0.3004(11) 0.026(4) Uiso 0.229(5) 1 d . . P A 2
H11B H 0.579051 0.989406 0.239994 0.031 Uiso 0.229(5) 1 calc R U P A 2
C10B C 0.7255(15) 0.9359(12) 0.3363(12) 0.018(3) Uiso 0.229(5) 1 d . . P A 2
C9B C 0.7679(14) 0.8615(13) 0.4170(10) 0.016(3) Uiso 0.229(5) 1 d . . P A 2
C8B C 0.6721(17) 0.7949(14) 0.4726(11) 0.016(4) Uiso 0.229(5) 1 d . . P A 2
O10 O 0.8993(10) 0.8608(9) 0.4454(7) 0.038(3) Uani 0.229(5) 1 d . . P A 2
H10 H 0.966032 0.781523 0.446174 0.057 Uiso 0.229(5) 1 calc R U P A 2
N8A N 0.472(3) 0.5582(14) 0.7323(13) 0.019(5) Uiso 0.25(6) 1 d . . P B 1
C4B C 0.671(3) 0.455(3) 0.675(2) 0.027(3) Uani 0.44(6) 1 d . . P B 2
H4B H 0.788521 0.406793 0.627069 0.033 Uiso 0.44(6) 1 calc R U P B 2
O9A O 0.9028(4) 0.7256(7) 0.5228(3) 0.0663(18) Uani 0.760(12) 1 d . . P A 1
O9B O 0.8759(15) 0.6393(14) 0.5335(8) 0.049(5) Uani 0.240(12) 1 d . . P A 2
O15B O 0.3564(5) 0.8155(10) 0.2532(3) 0.0540(19) Uani 0.79(2) 1 d . . P A 2
O15A O 0.3561(19) 0.889(3) 0.2413(12) 0.050(6) Uani 0.21(2) 1 d . . P A 1

loop_
_atom_site_aniso_label
_atom_site_aniso_U_11
_atom_site_aniso_U_22
_atom_site_aniso_U_33
_atom_site_aniso_U_23
_atom_site_aniso_U_13
_atom_site_aniso_U_12
Cu1 0.0264(2) 0.0308(2) 0.0195(2) 0.00187(17) -0.00975(17) -0.01091(19)
O7 0.0287(9) 0.0288(9) 0.0277(9) 0.0024(7) -0.0087(7) -0.0135(8)
O4 0.0461(11) 0.0325(10) 0.0451(11) 0.0144(8) -0.0257(9) -0.0236(9)
O1 0.0429(11) 0.0381(11) 0.0318(10) -0.0012(8) -0.0190(9) -0.0112(9)
O2 0.0436(12) 0.0726(16) 0.0357(11) -0.0179(11) -0.0119(10) -0.0171(12)
O8 0.0612(13) 0.0496(13) 0.0455(12) 0.0211(10) -0.0358(11) -0.0344(11)
N4 0.0278(11) 0.0301(12) 0.0317(12) 0.0040(9) -0.0086(9) -0.0114(10)
N10 0.0359(13) 0.0327(12) 0.0293(12) 0.0079(9) -0.0094(10) -0.0146(11)
N1 0.0261(11) 0.0283(11) 0.0310(11) 0.0023(9) -0.0107(9) -0.0066(9)
O5 0.0378(12) 0.0589(15) 0.0474(13) 0.0076(11) -0.0082(10) 0.0032(11)
O11 0.0442(12) 0.0484(13) 0.0650(15) -0.0151(11) 0.0095(11) -0.0307(11)
O3 0.0626(15) 0.0634(16) 0.0479(13) 0.0141(12) -0.0224(12) -0.0263(13)
N9 0.0476(13) 0.0318(12) 0.0293(12) 0.0109(9) -0.0223(11) -0.0245(11)
O6 0.0571(14) 0.0719(16) 0.0690(15) 0.0417(13) -0.0283(12) -0.0479(13)
N3 0.0355(12) 0.0289(12) 0.0342(12) 0.0066(10) -0.0031(10) -0.0127(10)
O13 0.0432(15) 0.0333(14) 0.0301(13) 0.0088(10) -0.0209(11) -0.0106(11)
N5 0.0310(13) 0.0556(17) 0.0313(13) -0.0079(12) -0.0101(10) -0.0071(12)
O12 0.0623(15) 0.0433(13) 0.0545(14) 0.0158(11) -0.0035(12) -0.0222(12)
N12 0.0358(13) 0.0334(13) 0.0448(15) -0.0135(11) 0.0097(11) -0.0188(11)
N13 0.0415(14) 0.0428(14) 0.0444(14) 0.0084(11) -0.0300(12) -0.0162(12)
N2 0.0362(13) 0.0284(12) 0.0385(13) 0.0046(10) -0.0033(11) -0.0108(10)
C7 0.0228(11) 0.0211(11) 0.0202(11) -0.0045(9) -0.0062(9) -0.0067(10)
N11 0.0394(14) 0.0647(18) 0.0370(14) 0.0006(12) -0.0249(12) -0.0121(13)
O14 0.0369(13) 0.115(2) 0.0710(17) 0.0112(16) -0.0261(13) -0.0358(15)
C2 0.0256(13) 0.0309(14) 0.0401(15) -0.0008(12) -0.0099(12) -0.0030(11)
C1 0.0294(14) 0.0299(14) 0.0456(16) -0.0016(12) -0.0060(12) -0.0115(12)
C3 0.0295(14) 0.0381(16) 0.0395(15) -0.0061(12) -0.0106(12) -0.0086(12)
C6B 0.030(3) 0.060(4) 0.019(3) 0.018(3) -0.014(3) -0.032(3)
C5A 0.027(3) 0.050(4) 0.028(3) 0.013(3) -0.016(2) -0.019(3)
C5B 0.039(3) 0.043(3) 0.026(3) 0.012(2) -0.017(2) -0.030(3)
C6A 0.048(4) 0.052(4) 0.026(3) 0.017(3) -0.023(3) -0.032(3)
N8B 0.063(7) 0.065(3) 0.022(2) 0.0014(16) -0.017(3) -0.024(3)
C4A 0.027(5) 0.040(8) 0.018(4) 0.008(4) -0.008(4) -0.018(5)
N6B 0.030(5) 0.022(4) 0.022(4) 0.004(3) -0.013(4) -0.015(4)
N6A 0.028(4) 0.029(3) 0.023(3) 0.005(3) -0.009(3) -0.017(3)
N7B 0.025(4) 0.049(5) 0.027(4) -0.004(3) -0.008(4) -0.007(4)
N7A 0.025(5) 0.040(6) 0.022(5) 0.000(4) -0.011(6) -0.003(6)
O10 0.026(4) 0.049(5) 0.047(5) 0.003(4) -0.016(4) -0.020(4)
C4B 0.026(6) 0.026(7) 0.022(6) -0.004(6) -0.002(5) -0.009(5)
O9A 0.0414(17) 0.116(5) 0.068(2) 0.052(2) -0.0398(16) -0.045(2)
O9B 0.037(6) 0.055(8) 0.041(6) 0.001(5) -0.025(5) 0.005(5)
O15B 0.079(2) 0.069(5) 0.0479(18) 0.0091(18) -0.0428(16) -0.047(2)
O15A 0.079(8) 0.046(13) 0.058(7) 0.012(7) -0.059(6) -0.031(7)

loop_
_atom_type_symbol
_atom_type_description
_atom_type_scat_dispersion_real
_atom_type_scat_dispersion_imag
_atom_type_scat_source
C C 0.0033 0.0016 'International Tables Vol C Tables 4.2.6.8 and 6.1.1.4'
H H 0.0000 0.0000 'International Tables Vol C Tables 4.2.6.8 and 6.1.1.4'
Cu Cu 0.3201 1.2651 'International Tables Vol C Tables 4.2.6.8 and 6.1.1.4'
N N 0.0061 0.0033 'International Tables Vol C Tables 4.2.6.8 and 6.1.1.4'
O O 0.0106 0.0060 'International Tables Vol C Tables 4.2.6.8 and 6.1.1.4'

loop_
_geom_angle_atom_site_label_1
_geom_angle_atom_site_label_2
_geom_angle_atom_site_label_3
_geom_angle
_geom_angle_site_symmetry_1
_geom_angle_site_symmetry_3
_geom_angle_publ_flag
O7 Cu1 O7 180.0 2_666 . ?
N4 Cu1 O7 94.43(7) 2_666 . ?
N4 Cu1 O7 94.43(7) . 2_666 ?
N4 Cu1 O7 85.57(7) . . ?
N4 Cu1 O7 85.57(7) 2_666 2_666 ?
N4 Cu1 N4 180.0 . 2_666 ?
N4 Cu1 N9 90.71(9) 2_666 . ?
N4 Cu1 N9 89.29(9) . . ?
N4 Cu1 N9 90.71(9) . 2_666 ?
N4 Cu1 N9 89.29(9) 2_666 2_666 ?
N9 Cu1 O7 91.16(7) 2_666 . ?
N9 Cu1 O7 91.17(7) . 2_666 ?
N9 Cu1 O7 88.83(7) . . ?
N9 Cu1 O7 88.84(7) 2_666 2_666 ?
N9 Cu1 N9 180.0 2_666 . ?
C7 O7 Cu1 138.95(15) . . ?
N10 O4 C6B 104.0(3) . . ?
C6A O4 N10 122.3(3) . . ?
N5 O1 C3 114.2(2) . . ?
N3 N4 Cu1 123.29(17) . . ?
C1 N4 Cu1 127.79(18) . . ?
C1 N4 N3 106.8(2) . . ?
O5 N10 O4 118.9(2) . . ?
O5 N10 O6 128.5(3) . . ?
O6 N10 O4 112.5(2) . . ?
N2 N1 C2 121.4(2) . . ?
C1 N1 N2 108.2(2) . . ?
C1 N1 C2 130.4(2) . . ?
N8B N9 Cu1 118.4(7) . . ?
C4A N9 Cu1 124.3(9) . . ?
N8A N9 Cu1 133.0(10) . . ?
N8A N9 C4A 102.5(14) . . ?
C4B N9 Cu1 142.6(13) . . ?
C4B N9 N8B 98.8(16) . . ?
N2 N3 N4 109.2(2) . . ?
C11A O13 H13 109.5 . . ?
O2 N5 O1 117.7(3) . . ?
O3 N5 O1 113.0(2) . . ?
O3 N5 O2 129.3(3) . . ?
O11 N12 C10A 120.1(3) . . ?
O11 N12 C10B 104.5(6) . . ?
O12 N12 O11 123.0(2) . . ?
O12 N12 C10A 116.8(3) . . ?
O12 N12 C10B 132.4(6) . . ?
O14 N13 C12A 117.5(3) . . ?
O14 N13 C12B 124.4(6) . . ?
O14 N13 O15B 120.3(3) . . ?
O14 N13 O15A 127.5(6) . . ?
O15B N13 C12B 115.3(7) . . ?
O15A N13 C12A 107.8(11) . . ?
N3 N2 N1 107.4(2) . . ?
O7 C7 C12A 121.6(3) . . ?
O7 C7 C8A 127.5(3) . . ?
O7 C7 C12B 129.6(6) . . ?
O7 C7 C8B 115.2(6) . . ?
C12A C7 C8A 110.9(3) . . ?
C8B C7 C12B 114.8(9) . . ?
O8 N11 C8A 121.0(3) . . ?
O8 N11 C8B 114.1(6) . . ?
O8 N11 O9A 125.9(3) . . ?
O8 N11 O9B 98.4(7) . . ?
O9A N11 C8A 112.2(3) . . ?
O9B N11 C8B 127.4(7) . . ?
C7 C12A N13 120.3(4) . . ?
C7 C12A C11A 127.1(4) . . ?
C11A C12A N13 112.5(4) . . ?
C7 C8A N11 115.5(3) . . ?
C9A C8A C7 124.6(4) . . ?
C9A C8A N11 119.9(4) . . ?
N12 C10A C11A 125.0(4) . . ?
C9A C10A N12 115.4(4) . . ?
C9A C10A C11A 119.6(3) . . ?
O13 C11A C12A 122.6(4) . . ?
O13 C11A C10A 120.2(3) . . ?
C12A C11A C10A 117.2(4) . . ?
N1 C2 H2A 109.1 . . ?
N1 C2 H2B 109.1 . . ?
N1 C2 C3 112.5(2) . . ?
H2A C2 H2B 107.8 . . ?
C3 C2 H2A 109.1 . . ?
C3 C2 H2B 109.1 . . ?
N4 C1 N1 108.4(2) . . ?
N4 C1 H1 125.8 . . ?
N1 C1 H1 125.8 . . ?
O1 C3 C2 105.0(2) . . ?
O1 C3 H3A 110.7 . . ?
O1 C3 H3B 110.7 . . ?
C2 C3 H3A 110.7 . . ?
C2 C3 H3B 110.7 . . ?
H3A C3 H3B 108.8 . . ?
C8A C9A C10A 120.6(3) . . ?
C8A C9A H9A 119.7 . . ?
C10A C9A H9A 119.7 . . ?
O4 C6B H6BA 111.0 . . ?
O4 C6B H6BB 111.0 . . ?
H6BA C6B H6BB 109.0 . . ?
C5B C6B O4 103.8(5) . . ?
C5B C6B H6BA 111.0 . . ?
C5B C6B H6BB 111.0 . . ?
H5AA C5A H5AB 107.9 . . ?
C6A C5A H5AA 109.1 . . ?
C6A C5A H5AB 109.1 . . ?
N6A C5A H5AA 109.1 . . ?
N6A C5A H5AB 109.1 . . ?
N6A C5A C6A 112.4(5) . . ?
C6B C5B H5BA 109.2 . . ?
C6B C5B H5BB 109.2 . . ?
H5BA C5B H5BB 107.9 . . ?
N6B C5B C6B 112.1(5) . . ?
N6B C5B H5BA 109.2 . . ?
N6B C5B H5BB 109.2 . . ?
O4 C6A C5A 108.7(5) . . ?
O4 C6A H6AA 110.0 . . ?
O4 C6A H6AB 110.0 . . ?
C5A C6A H6AA 110.0 . . ?
C5A C6A H6AB 110.0 . . ?
H6AA C6A H6AB 108.3 . . ?
N7B N8B N9 115.0(17) . . ?
N9 C4A H4A 126.6 . . ?
N6A C4A N9 106.7(18) . . ?
N6A C4A H4A 126.6 . . ?
N7B N6B C5B 120.5(8) . . ?
C4B N6B C5B 132.4(11) . . ?
C4B N6B N7B 107.1(11) . . ?
C4A N6A C5A 129.8(12) . . ?
C4A N6A N7A 107.6(12) . . ?
N7A N6A C5A 122.6(6) . . ?
N8B N7B N6B 102.7(12) . . ?
N8A N7A N6A 104.9(12) . . ?
N13 C12B C7 102.8(10) . . ?
C11B C12B N13 137.4(16) . . ?
C11B C12B C7 119.7(13) . . ?
C12B C11B H11B 120.4 . . ?
C12B C11B C10B 119.2(14) . . ?
C10B C11B H11B 120.4 . . ?
C11B C10B N12 95.9(12) . . ?
C9B C10B N12 139.8(11) . . ?
C9B C10B C11B 124.3(11) . . ?
C8B C9B C10B 120.1(11) . . ?
O10 C9B C10B 119.8(11) . . ?
O10 C9B C8B 120.0(12) . . ?
N11 C8B C7 137.6(12) . . ?
N11 C8B C9B 100.5(10) . . ?
C9B C8B C7 121.7(12) . . ?
C9B O10 H10 109.5 . . ?
N9 N8A N7A 117.2(18) . . ?
N9 C4B N6B 116(2) . . ?
N9 C4B H4B 121.8 . . ?
N6B C4B H4B 121.8 . . ?

loop_
_geom_bond_atom_site_label_1
_geom_bond_atom_site_label_2
_geom_bond_distance
_geom_bond_site_symmetry_2
_geom_bond_publ_flag
Cu1 O7 2.3845(17) . ?
Cu1 O7 2.3845(17) 2_666 ?
Cu1 N4 1.985(2) . ?
Cu1 N4 1.985(2) 2_666 ?
Cu1 N9 2.025(2) 2_666 ?
Cu1 N9 2.025(2) . ?
O7 C7 1.251(3) . ?
O4 N10 1.382(3) . ?
O4 C6B 1.574(6) . ?
O4 C6A 1.361(6) . ?
O1 N5 1.396(3) . ?
O1 C3 1.452(3) . ?
O2 N5 1.208(3) . ?
O8 N11 1.213(3) . ?
N4 N3 1.356(3) . ?
N4 C1 1.308(3) . ?
N10 O5 1.194(3) . ?
N10 O6 1.194(3) . ?
N1 N2 1.343(3) . ?
N1 C2 1.460(3) . ?
N1 C1 1.320(3) . ?
O11 N12 1.239(3) . ?
O3 N5 1.203(3) . ?
N9 N8B 1.426(15) . ?
N9 C4A 1.405(19) . ?
N9 N8A 1.225(16) . ?
N9 C4B 1.209(15) . ?
N3 N2 1.285(3) . ?
O13 H13 0.8400 . ?
O13 C11A 1.351(4) . ?
O12 N12 1.238(3) . ?
N12 C10A 1.416(4) . ?
N12 C10B 1.609(14) . ?
N13 O14 1.213(3) . ?
N13 C12A 1.435(5) . ?
N13 C12B 1.565(16) . ?
N13 O15B 1.224(4) . ?
N13 O15A 1.302(19) . ?
C7 C12A 1.403(5) . ?
C7 C8A 1.473(5) . ?
C7 C12B 1.585(17) . ?
C7 C8B 1.389(13) . ?
N11 C8A 1.485(5) . ?
N11 C8B 1.294(14) . ?
N11 O9A 1.274(4) . ?
N11 O9B 1.277(9) . ?
C12A C11A 1.404(6) . ?
C8A C9A 1.365(6) . ?
C10A C11A 1.428(5) . ?
C10A C9A 1.387(5) . ?
C2 H2A 0.9900 . ?
C2 H2B 0.9900 . ?
C2 C3 1.505(4) . ?
C1 H1 0.9500 . ?
C3 H3A 0.9900 . ?
C3 H3B 0.9900 . ?
C9A H9A 0.9500 . ?
C6B H6BA 0.9900 . ?
C6B H6BB 0.9900 . ?
C6B C5B 1.498(9) . ?
C5A H5AA 0.9900 . ?
C5A H5AB 0.9900 . ?
C5A C6A 1.491(8) . ?
C5A N6A 1.482(8) . ?
C5B H5BA 0.9900 . ?
C5B H5BB 0.9900 . ?
C5B N6B 1.465(9) . ?
C6A H6AA 0.9900 . ?
C6A H6AB 0.9900 . ?
N8B N7B 1.242(16) . ?
C4A H4A 0.9500 . ?
C4A N6A 1.301(18) . ?
N6B N7B 1.347(8) . ?
N6B C4B 1.31(3) . ?
N6A N7A 1.338(8) . ?
N7A N8A 1.251(19) . ?
C12B C11B 1.31(2) . ?
C11B H11B 0.9500 . ?
C11B C10B 1.37(2) . ?
C10B C9B 1.368(18) . ?
C9B C8B 1.356(17) . ?
C9B O10 1.351(13) . ?
O10 H10 0.8400 . ?
C4B H4B 0.9500 . ?

loop_
_geom_contact_atom_site_label_1
_geom_contact_atom_site_label_2
_geom_contact_distance
_geom_contact_site_symmetry_1
_geom_contact_site_symmetry_2
_geom_contact_publ_flag
? ? ? ? ? ?

loop_
_geom_hbond_atom_site_label_D
_geom_hbond_atom_site_label_H
_geom_hbond_atom_site_label_A
_geom_hbond_distance_DH
_geom_hbond_distance_HA
_geom_hbond_distance_DA
_geom_hbond_angle_DHA
_geom_hbond_site_symmetry_A
O10 H10 O9B 0.84 2.15 2.71(2) 123.2 .

loop_
_geom_torsion_atom_site_label_1
_geom_torsion_atom_site_label_2
_geom_torsion_atom_site_label_3
_geom_torsion_atom_site_label_4
_geom_torsion
_geom_torsion_site_symmetry_1
_geom_torsion_site_symmetry_2
_geom_torsion_site_symmetry_3
_geom_torsion_site_symmetry_4
_geom_torsion_publ_flag
Cu1 O7 C7 C12A 96.0(3) . . . . ?
Cu1 O7 C7 C8A -82.0(3) . . . . ?
Cu1 O7 C7 C12B 93.4(8) . . . . ?
Cu1 O7 C7 C8B -79.4(6) . . . . ?
Cu1 N4 N3 N2 164.57(18) . . . . ?
Cu1 N4 C1 N1 -163.03(17) . . . . ?
Cu1 N9 N8B N7B -177.8(8) . . . . ?
Cu1 N9 C4A N6A -176.3(6) . . . . ?
Cu1 N9 N8A N7A 174.7(9) . . . . ?
Cu1 N9 C4B N6B 175.1(4) . . . . ?
O7 C7 C12A N13 2.1(5) . . . . ?
O7 C7 C12A C11A -174.5(3) . . . . ?
O7 C7 C8A N11 -1.6(5) . . . . ?
O7 C7 C8A C9A 176.5(3) . . . . ?
O7 C7 C12B N13 5.9(13) . . . . ?
O7 C7 C12B C11B -175.5(10) . . . . ?
O7 C7 C8B N11 -10.0(17) . . . . ?
O7 C7 C8B C9B 176.9(9) . . . . ?
O4 C6B C5B N6B -69.5(6) . . . . ?
O8 N11 C8A C7 -35.6(5) . . . . ?
O8 N11 C8A C9A 146.3(3) . . . . ?
O8 N11 C8B C7 -24.4(17) . . . . ?
O8 N11 C8B C9B 149.7(7) . . . . ?
N4 N3 N2 N1 -0.6(3) . . . . ?
N10 O4 C6B C5B 177.0(4) . . . . ?
N10 O4 C6A C5A 91.4(5) . . . . ?
N1 C2 C3 O1 -69.7(3) . . . . ?
O11 N12 C10A C11A 179.5(3) . . . . ?
O11 N12 C10A C9A 0.4(4) . . . . ?
O11 N12 C10B C11B -180.0(7) . . . . ?
O11 N12 C10B C9B -2.5(14) . . . . ?
N9 N8B N7B N6B 2.1(14) . . . . ?
N9 C4A N6A C5A 173.7(7) . . . . ?
N9 C4A N6A N7A -4.4(14) . . . . ?
N3 N4 C1 N1 0.7(3) . . . . ?
N5 O1 C3 C2 -178.09(19) . . . . ?
O12 N12 C10A C11A -1.2(5) . . . . ?
O12 N12 C10A C9A 179.8(3) . . . . ?
O12 N12 C10B C11B -1.4(10) . . . . ?
O12 N12 C10B C9B 176.0(11) . . . . ?
N12 C10A C11A O13 2.1(5) . . . . ?
N12 C10A C11A C12A -176.5(3) . . . . ?
N12 C10A C9A C8A 178.3(3) . . . . ?
N12 C10B C9B C8B 178.4(11) . . . . ?
N12 C10B C9B O10 2.1(19) . . . . ?
N13 C12A C11A O13 0.2(5) . . . . ?
N13 C12A C11A C10A 178.8(3) . . . . ?
N13 C12B C11B C10B 176.8(14) . . . . ?
N2 N1 C2 C3 81.1(3) . . . . ?
N2 N1 C1 N4 -1.0(3) . . . . ?
C7 C12A C11A O13 177.1(3) . . . . ?
C7 C12A C11A C10A -4.3(6) . . . . ?
C7 C8A C9A C10A 0.5(6) . . . . ?
C7 C12B C11B C10B -1(2) . . . . ?
N11 C8A C9A C10A 178.4(3) . . . . ?
O14 N13 C12A C7 52.2(5) . . . . ?
O14 N13 C12A C11A -130.7(4) . . . . ?
O14 N13 C12B C7 53.9(11) . . . . ?
O14 N13 C12B C11B -124.3(18) . . . . ?
C12A C7 C8A N11 -179.8(3) . . . . ?
C12A C7 C8A C9A -1.8(5) . . . . ?
C8A C7 C12A N13 -179.5(3) . . . . ?
C8A C7 C12A C11A 3.8(5) . . . . ?
C11A C10A C9A C8A -0.8(5) . . . . ?
C2 N1 N2 N3 180.0(2) . . . . ?
C2 N1 C1 N4 -179.9(2) . . . . ?
C1 N4 N3 N2 -0.1(3) . . . . ?
C1 N1 N2 N3 1.0(3) . . . . ?
C1 N1 C2 C3 -100.2(3) . . . . ?
C3 O1 N5 O2 -1.1(3) . . . . ?
C3 O1 N5 O3 178.8(2) . . . . ?
C9A C10A C11A O13 -178.9(3) . . . . ?
C9A C10A C11A C12A 2.5(5) . . . . ?
C6B O4 N10 O5 9.1(4) . . . . ?
C6B O4 N10 O6 -170.5(3) . . . . ?
C6B C5B N6B N7B 104.6(10) . . . . ?
C6B C5B N6B C4B -73.6(14) . . . . ?
C5A N6A N7A N8A 179.9(11) . . . . ?
C5B N6B N7B N8B -179.4(8) . . . . ?
C5B N6B C4B N9 177.5(9) . . . . ?
C6A O4 N10 O5 -19.4(5) . . . . ?
C6A O4 N10 O6 160.9(4) . . . . ?
C6A C5A N6A C4A -158.5(11) . . . . ?
C6A C5A N6A N7A 19.4(9) . . . . ?
N8B N9 C4B N6B 1.9(16) . . . . ?
C4A N9 N8A N7A -11(2) . . . . ?
C4A N6A N7A N8A -1.8(14) . . . . ?
N6A C5A C6A O4 64.2(7) . . . . ?
N6A N7A N8A N9 9(2) . . . . ?
N7B N6B C4B N9 -0.9(18) . . . . ?
C12B C7 C8B N11 176.1(14) . . . . ?
C12B C7 C8B C9B 3.0(15) . . . . ?
C12B C11B C10B N12 -177.0(12) . . . . ?
C12B C11B C10B C9B 5(2) . . . . ?
C11B C10B C9B C8B -4.7(18) . . . . ?
C11B C10B C9B O10 179.0(11) . . . . ?
C10B C9B C8B C7 0.3(17) . . . . ?
C10B C9B C8B N11 -175.0(10) . . . . ?
C8B C7 C12B N13 178.8(8) . . . . ?
C8B C7 C12B C11B -2.6(17) . . . . ?
O10 C9B C8B C7 176.6(9) . . . . ?
O10 C9B C8B N11 1.3(14) . . . . ?
N8A N9 C4A N6A 9.0(15) . . . . ?
C4B N9 N8B N7B -2.5(14) . . . . ?
C4B N6B N7B N8B -0.8(15) . . . . ?
O9A N11 C8A C7 154.7(4) . . . . ?
O9A N11 C8A C9A -23.4(6) . . . . ?
O9B N11 C8B C7 98.6(18) . . . . ?
O9B N11 C8B C9B -87.4(15) . . . . ?
O15B N13 C12B C7 -122.9(8) . . . . ?
O15B N13 C12B C11B 59(2) . . . . ?
O15A N13 C12A C7 -155.2(13) . . . . ?
O15A N13 C12A C11A 21.9(13) . . . . ?
